data_4082742
loop_
_publ_author_name
'Liu, Jun-Feng'
'Pan, Fu-Xing'
'Yao, Shuang'
'Min, Xue'
'Cui, Dongmei'
'Sun, Zhong-Ming'

_publ_section_title
;
 Syntheses, Structure, and Properties of Mixed Cp--Amidinate
 Rare-Earth-Metal(III) Complexes
;
_journal_issue 6
_journal_name_full Organometallics
_journal_page_first 1374
_journal_paper_doi 10.1021/om400856d
_journal_volume 33
_journal_year 2014
_chemical_formula_sum 'C23 H33 N2 Si2 Yb'
_chemical_formula_weight 566.73
_chemical_name_systematic
; 
 ? 
;
_space_group_IT_number 15
_symmetry_cell_setting monoclinic
_symmetry_space_group_name_Hall '-C 2yc'
_symmetry_space_group_name_H-M 'C 1 2/c 1'
_atom_sites_solution_hydrogens geom
_atom_sites_solution_primary direct
_atom_sites_solution_secondary difmap
_audit_creation_method SHELXL-97
_cell_angle_alpha 90.00
_cell_angle_beta 106.4460(10)
_cell_angle_gamma 90.00
_cell_formula_units_Z 8
_cell_length_a 18.7265(10)
_cell_length_b 10.3987(6)
_cell_length_c 27.3692(14)
_cell_measurement_temperature 200(2)
_cell_volume 5111.6(5)
_computing_structure_refinement 'SHELXL-97 (Sheldrick, 1997)'
_computing_structure_solution 'SHELXS-97 (Sheldrick, 1990)'
_diffrn_ambient_temperature 200(2)
_diffrn_measured_fraction_theta_full 0.996
_diffrn_measured_fraction_theta_max 0.996
_diffrn_radiation_monochromator graphite
_diffrn_radiation_source 'fine-focus sealed tube'
_diffrn_radiation_type MoK\a
_diffrn_radiation_wavelength 0.71073
_diffrn_reflns_av_R_equivalents 0.0515
_diffrn_reflns_av_sigmaI/netI 0.0612
_diffrn_reflns_limit_h_max 23
_diffrn_reflns_limit_h_min -22
_diffrn_reflns_limit_k_max 11
_diffrn_reflns_limit_k_min -12
_diffrn_reflns_limit_l_max 33
_diffrn_reflns_limit_l_min -30
_diffrn_reflns_number 13903
_diffrn_reflns_theta_full 26.13
_diffrn_reflns_theta_max 26.13
_diffrn_reflns_theta_min 1.55
_exptl_absorpt_coefficient_mu 3.763
_exptl_absorpt_correction_T_max 0.7453
_exptl_absorpt_correction_T_min 0.6636
_exptl_absorpt_correction_type multi-scan
_exptl_absorpt_process_details sadabs
_exptl_crystal_density_diffrn 1.473
_exptl_crystal_density_method 'not measured'
_exptl_crystal_F_000 2264
_exptl_crystal_size_max 0.24
_exptl_crystal_size_mid 0.15
_exptl_crystal_size_min 0.12
_refine_diff_density_max 0.476
_refine_diff_density_min -0.555
_refine_diff_density_rms 0.117
_refine_ls_extinction_method none
_refine_ls_goodness_of_fit_ref 1.013
_refine_ls_hydrogen_treatment mixed
_refine_ls_matrix_type full
_refine_ls_number_parameters 259
_refine_ls_number_reflns 5085
_refine_ls_number_restraints 0
_refine_ls_restrained_S_all 1.013
_refine_ls_R_factor_all 0.0537
_refine_ls_R_factor_gt 0.0356
_refine_ls_shift/su_max 0.001
_refine_ls_shift/su_mean 0.000
_refine_ls_structure_factor_coef Fsqd
_refine_ls_weighting_details 'calc w=1/[\s^2^(Fo^2^)+(0.0001P)^2^+20.0352P] where P=(Fo^2^+2Fc^2^)/3'
_refine_ls_weighting_scheme calc
_refine_ls_wR_factor_gt 0.0562
_refine_ls_wR_factor_ref 0.0681
_reflns_number_gt 3881
_reflns_number_total 5085
_reflns_threshold_expression >2sigma(I)
_cod_data_source_file om400856d_si_002.cif
_cod_data_source_block 9b
_cod_original_sg_symbol_H-M C2/c
_cod_database_code 4082742

loop_
_symmetry_equiv_pos_as_xyz
'x, y, z'
'-x, y, -z+1/2'
'x+1/2, y+1/2, z'
'-x+1/2, y+1/2, -z+1/2'
'-x, -y, -z'
'x, -y, z-1/2'
'-x+1/2, -y+1/2, -z'
'x+1/2, -y+1/2, z-1/2'

loop_
_atom_site_label
_atom_site_type_symbol
_atom_site_fract_x
_atom_site_fract_y
_atom_site_fract_z
_atom_site_U_iso_or_equiv
_atom_site_adp_type
_atom_site_occupancy
_atom_site_symmetry_multiplicity
_atom_site_calc_flag
_atom_site_refinement_flags
Yb1 Yb 0.191777(13) 0.32081(2) 0.354156(9) 0.03192(8) Uani 1 1 d .
Si1 Si 0.11843(8) -0.01550(15) 0.35670(6) 0.0360(4) Uani 1 1 d .
Si2 Si 0.39445(8) 0.22632(15) 0.39740(6) 0.0369(4) Uani 1 1 d .
N1 N 0.1860(2) 0.1034(4) 0.36441(15) 0.0290(10) Uani 1 1 d .
N2 N 0.2989(2) 0.2019(4) 0.38245(15) 0.0291(10) Uani 1 1 d .
C1 C 0.2597(3) 0.0941(5) 0.38042(17) 0.0274(12) Uani 1 1 d .
C2 C 0.2991(3) -0.0310(5) 0.39712(19) 0.0284(12) Uani 1 1 d .
C3 C 0.3263(3) -0.1039(6) 0.3646(2) 0.0415(15) Uani 1 1 d .
H3 H 0.3179 -0.0787 0.3308 0.050 Uiso 1 1 calc R
C4 C 0.3660(3) -0.2147(6) 0.3820(3) 0.0563(18) Uani 1 1 d .
H4 H 0.3856 -0.2629 0.3602 0.068 Uiso 1 1 calc R
C5 C 0.3767(4) -0.2534(6) 0.4311(3) 0.0579(19) Uani 1 1 d .
H5 H 0.4029 -0.3288 0.4425 0.070 Uiso 1 1 calc R
C6 C 0.3492(3) -0.1825(6) 0.4639(2) 0.0475(15) Uani 1 1 d .
H6 H 0.3572 -0.2089 0.4975 0.057 Uiso 1 1 calc R
C7 C 0.3097(3) -0.0722(5) 0.44684(19) 0.0362(13) Uani 1 1 d .
H7 H 0.2900 -0.0249 0.4688 0.043 Uiso 1 1 calc R
C8 C 0.2134(6) 0.2932(8) 0.2658(3) 0.079(3) Uani 1 1 d .
H8 H 0.2434 0.2243 0.2626 0.095 Uiso 1 1 calc R
C9 C 0.2370(5) 0.4110(10) 0.2801(3) 0.075(2) Uani 1 1 d .
H9 H 0.2863 0.4379 0.2883 0.090 Uiso 1 1 calc R
C10 C 0.1800(8) 0.4843(8) 0.2811(3) 0.093(3) Uani 1 1 d .
H10 H 0.1826 0.5709 0.2900 0.111 Uiso 1 1 calc R
C11 C 0.1171(6) 0.4125(17) 0.2671(4) 0.130(6) Uani 1 1 d .
H11 H 0.0689 0.4396 0.2647 0.156 Uiso 1 1 calc R
C12 C 0.1392(7) 0.2894(12) 0.2567(3) 0.109(4) Uani 1 1 d .
H12 H 0.1085 0.2186 0.2457 0.131 Uiso 1 1 calc R
C13 C 0.2180(5) 0.3864(9) 0.4484(3) 0.075(2) Uani 1 1 d .
H13 H 0.2622 0.3559 0.4703 0.090 Uiso 1 1 calc R
C14 C 0.1514(6) 0.3262(8) 0.4377(3) 0.073(2) Uani 1 1 d .
H14 H 0.1421 0.2475 0.4509 0.088 Uiso 1 1 calc R
C15 C 0.0998(4) 0.4014(8) 0.4041(3) 0.071(2) Uani 1 1 d .
H15 H 0.0495 0.3826 0.3904 0.085 Uiso 1 1 calc R
C16 C 0.1362(5) 0.5100(7) 0.3944(3) 0.073(2) Uani 1 1 d .
H16 H 0.1144 0.5776 0.3731 0.087 Uiso 1 1 calc R
C17 C 0.2098(5) 0.5009(8) 0.4215(3) 0.071(2) Uani 1 1 d .
H17 H 0.2470 0.5603 0.4218 0.085 Uiso 1 1 calc R
C18 C 0.0284(3) 0.0704(6) 0.3334(3) 0.063(2) Uani 1 1 d .
H18A H 0.0212 0.1250 0.3599 0.095 Uiso 1 1 calc R
H18B H -0.0114 0.0090 0.3239 0.095 Uiso 1 1 calc R
H18C H 0.0288 0.1217 0.3043 0.095 Uiso 1 1 calc R
C19 C 0.1209(3) -0.0961(7) 0.4178(2) 0.065(2) Uani 1 1 d .
H19A H 0.1656 -0.1463 0.4292 0.098 Uiso 1 1 calc R
H19B H 0.0783 -0.1513 0.4128 0.098 Uiso 1 1 calc R
H19C H 0.1201 -0.0323 0.4430 0.098 Uiso 1 1 calc R
C20 C 0.1253(4) -0.1370(7) 0.3091(3) 0.081(3) Uani 1 1 d .
H20A H 0.1284 -0.0947 0.2786 0.122 Uiso 1 1 calc R
H20B H 0.0820 -0.1911 0.3014 0.122 Uiso 1 1 calc R
H20C H 0.1690 -0.1884 0.3226 0.122 Uiso 1 1 calc R
C21 C 0.4067(4) 0.3990(6) 0.4162(3) 0.073(2) Uani 1 1 d .
H21A H 0.3813 0.4517 0.3878 0.109 Uiso 1 1 calc R
H21B H 0.4587 0.4199 0.4263 0.109 Uiso 1 1 calc R
H21C H 0.3862 0.4142 0.4441 0.109 Uiso 1 1 calc R
C22 C 0.4277(3) 0.1960(7) 0.3412(2) 0.0585(18) Uani 1 1 d .
H22A H 0.4191 0.1076 0.3312 0.088 Uiso 1 1 calc R
H22B H 0.4800 0.2142 0.3495 0.088 Uiso 1 1 calc R
H22C H 0.4013 0.2504 0.3137 0.088 Uiso 1 1 calc R
C23 C 0.4518(3) 0.1298(7) 0.4517(2) 0.0607(19) Uani 1 1 d .
H23A H 0.4309 0.1355 0.4798 0.091 Uiso 1 1 calc R
H23B H 0.5018 0.1626 0.4617 0.091 Uiso 1 1 calc R
H23C H 0.4523 0.0416 0.4414 0.091 Uiso 1 1 calc R

loop_
_atom_site_aniso_label
_atom_site_aniso_U_11
_atom_site_aniso_U_22
_atom_site_aniso_U_33
_atom_site_aniso_U_23
_atom_site_aniso_U_13
_atom_site_aniso_U_12
Yb1 0.03554(13) 0.02793(13) 0.03397(13) 0.00560(12) 0.01260(10) 0.00596(13)
Si1 0.0297(8) 0.0351(9) 0.0435(9) 0.0040(7) 0.0107(7) -0.0034(7)
Si2 0.0302(8) 0.0330(9) 0.0475(10) -0.0043(7) 0.0112(7) -0.0038(7)
N1 0.025(2) 0.028(2) 0.034(3) 0.0028(19) 0.008(2) 0.001(2)
N2 0.032(2) 0.020(2) 0.036(2) 0.0012(19) 0.011(2) 0.0029(19)
C1 0.038(3) 0.024(3) 0.021(3) -0.001(2) 0.010(2) 0.003(2)
C2 0.027(3) 0.023(3) 0.034(3) -0.001(2) 0.005(2) -0.006(2)
C3 0.050(4) 0.042(4) 0.029(3) -0.008(3) 0.006(3) 0.008(3)
C4 0.054(4) 0.035(4) 0.078(5) -0.019(3) 0.014(4) 0.014(3)
C5 0.060(4) 0.029(4) 0.066(5) 0.011(3) -0.012(4) 0.010(3)
C6 0.049(4) 0.039(4) 0.045(4) 0.015(3) -0.003(3) 0.002(3)
C7 0.040(3) 0.039(3) 0.029(3) 0.001(3) 0.008(3) 0.000(3)
C8 0.148(9) 0.057(6) 0.036(4) 0.012(4) 0.032(5) 0.028(6)
C9 0.070(5) 0.112(8) 0.047(4) 0.013(5) 0.022(4) -0.024(6)
C10 0.172(10) 0.055(5) 0.071(6) 0.038(4) 0.067(7) 0.049(7)
C11 0.058(6) 0.253(17) 0.084(8) 0.109(10) 0.030(6) 0.059(9)
C12 0.125(9) 0.150(11) 0.029(4) 0.020(6) -0.015(5) -0.087(8)
C13 0.098(7) 0.088(7) 0.040(4) -0.015(4) 0.019(4) 0.035(6)
C14 0.111(7) 0.056(5) 0.074(5) 0.001(5) 0.061(5) 0.016(6)
C15 0.048(4) 0.081(6) 0.098(6) -0.023(5) 0.045(5) -0.002(4)
C16 0.092(6) 0.054(5) 0.085(6) 0.001(4) 0.045(5) 0.034(5)
C17 0.077(6) 0.055(5) 0.097(6) -0.044(5) 0.052(5) -0.021(4)
C18 0.036(4) 0.067(5) 0.080(5) 0.016(4) 0.005(4) 0.002(3)
C19 0.048(4) 0.073(5) 0.070(5) 0.031(4) 0.010(4) -0.012(4)
C20 0.065(5) 0.074(6) 0.116(7) -0.043(5) 0.042(5) -0.030(4)
C21 0.048(4) 0.051(5) 0.122(7) -0.023(4) 0.028(4) -0.012(4)
C22 0.039(3) 0.072(5) 0.071(5) -0.004(4) 0.026(3) -0.005(4)
C23 0.033(3) 0.077(5) 0.063(4) 0.007(4) 0.000(3) -0.011(3)

loop_
_atom_type_symbol
_atom_type_description
_atom_type_scat_dispersion_real
_atom_type_scat_dispersion_imag
_atom_type_scat_source
C C 0.0033 0.0016 'International Tables Vol C Tables 4.2.6.8 and 6.1.1.4'
H H 0.0000 0.0000 'International Tables Vol C Tables 4.2.6.8 and 6.1.1.4'
N N 0.0061 0.0033 'International Tables Vol C Tables 4.2.6.8 and 6.1.1.4'
Si Si 0.0817 0.0704 'International Tables Vol C Tables 4.2.6.8 and 6.1.1.4'
Yb Yb -0.3850 5.5486 'International Tables Vol C Tables 4.2.6.8 and 6.1.1.4'

loop_
_geom_angle_atom_site_label_1
_geom_angle_atom_site_label_2
_geom_angle_atom_site_label_3
_geom_angle
N1 Yb1 N2 59.56(14)
N1 Yb1 C13 98.1(2)
N2 Yb1 C13 84.5(2)
N1 Yb1 C8 91.7(2)
N2 Yb1 C8 84.4(2)
C13 Yb1 C8 158.8(4)
N1 Yb1 C11 116.5(4)
N2 Yb1 C11 134.7(3)
C13 Yb1 C11 136.6(4)
C8 Yb1 C11 50.4(3)
N1 Yb1 C17 129.1(2)
N2 Yb1 C17 103.0(2)
C13 Yb1 C17 31.2(2)
C8 Yb1 C17 136.6(3)
C11 Yb1 C17 108.6(5)
N1 Yb1 C9 119.6(3)
N2 Yb1 C9 90.6(2)
C13 Yb1 C9 132.6(3)
C8 Yb1 C9 29.7(2)
C11 Yb1 C9 49.7(3)
C17 Yb1 C9 106.9(3)
N1 Yb1 C10 138.5(2)
N2 Yb1 C10 119.3(3)
C13 Yb1 C10 123.4(3)
C8 Yb1 C10 49.5(2)
C11 Yb1 C10 30.4(3)
C17 Yb1 C10 92.3(3)
C9 Yb1 C10 29.5(2)
N1 Yb1 C12 89.1(3)
N2 Yb1 C12 108.7(4)
C13 Yb1 C12 166.8(4)
C8 Yb1 C12 30.1(3)
C11 Yb1 C12 31.4(3)
C17 Yb1 C12 139.6(4)
C9 Yb1 C12 49.6(3)
C10 Yb1 C12 50.4(3)
N1 Yb1 C14 83.0(2)
N2 Yb1 C14 99.1(2)
C13 Yb1 C14 30.2(2)
C8 Yb1 C14 171.0(3)
C11 Yb1 C14 126.0(3)
C17 Yb1 C14 50.9(2)
C9 Yb1 C14 157.2(3)
C10 Yb1 C14 133.0(3)
C12 Yb1 C14 141.9(4)
N1 Yb1 C16 131.0(2)
N2 Yb1 C16 132.7(2)
C13 Yb1 C16 50.5(2)
C8 Yb1 C16 131.8(2)
C11 Yb1 C16 86.2(4)
C17 Yb1 C16 30.6(2)
C9 Yb1 C16 108.4(3)
C10 Yb1 C16 82.7(3)
C12 Yb1 C16 116.7(4)
C14 Yb1 C16 50.5(2)
N1 Yb1 C15 101.0(2)
N2 Yb1 C15 129.5(2)
C13 Yb1 C15 50.2(2)
C8 Yb1 C15 145.7(3)
C11 Yb1 C15 95.7(3)
C17 Yb1 C15 50.8(2)
C9 Yb1 C15 134.7(3)
C10 Yb1 C15 105.6(3)
C12 Yb1 C15 117.6(4)
C14 Yb1 C15 30.5(2)
C16 Yb1 C15 30.7(2)
N1 Si1 C20 112.3(3)
N1 Si1 C18 105.0(3)
C20 Si1 C18 109.0(3)
N1 Si1 C19 112.3(3)
C20 Si1 C19 109.7(4)
C18 Si1 C19 108.4(3)
N2 Si2 C22 110.3(2)
N2 Si2 C23 115.6(2)
C22 Si2 C23 108.6(3)
N2 Si2 C21 104.1(3)
C22 Si2 C21 110.5(3)
C23 Si2 C21 107.5(3)
C1 N1 Si1 129.9(4)
C1 N1 Yb1 91.8(3)
Si1 N1 Yb1 138.3(2)
C1 N2 Si2 130.6(4)
C1 N2 Yb1 91.2(3)
Si2 N2 Yb1 138.1(2)
N1 C1 N2 117.5(5)
N1 C1 C2 122.6(5)
N2 C1 C2 119.9(4)
N1 C1 Yb1 58.5(3)
N2 C1 Yb1 59.0(3)
C2 C1 Yb1 177.9(4)
C3 C2 C7 119.3(5)
C3 C2 C1 121.5(5)
C7 C2 C1 119.2(5)
C2 C3 C4 120.0(5)
C5 C4 C3 120.0(6)
C4 C5 C6 120.7(6)
C5 C6 C7 119.6(6)
C6 C7 C2 120.4(5)
C9 C8 C12 108.9(9)
C9 C8 Yb1 75.3(4)
C12 C8 Yb1 75.4(5)
C10 C9 C8 109.8(8)
C10 C9 Yb1 75.3(4)
C8 C9 Yb1 75.0(4)
C9 C10 C11 108.6(9)
C9 C10 Yb1 75.1(4)
C11 C10 Yb1 74.6(5)
C10 C11 C12 106.2(8)
C10 C11 Yb1 75.0(5)
C12 C11 Yb1 74.6(5)
C8 C12 C11 106.6(9)
C8 C12 Yb1 74.5(4)
C11 C12 Yb1 74.0(5)
C14 C13 C17 109.1(8)
C14 C13 Yb1 76.0(4)
C17 C13 Yb1 74.6(4)
C13 C14 C15 108.2(7)
C13 C14 Yb1 73.7(4)
C15 C14 Yb1 75.4(4)
C14 C15 C16 107.6(7)
C14 C15 Yb1 74.1(4)
C16 C15 Yb1 74.2(4)
C17 C16 C15 108.2(7)
C17 C16 Yb1 73.5(4)
C15 C16 Yb1 75.1(4)
C16 C17 C13 106.9(8)
C16 C17 Yb1 75.8(4)
C13 C17 Yb1 74.2(4)

loop_
_geom_bond_atom_site_label_1
_geom_bond_atom_site_label_2
_geom_bond_distance
Yb1 N1 2.285(4)
Yb1 N2 2.296(4)
Yb1 C13 2.577(6)
Yb1 C8 2.578(7)
Yb1 C11 2.580(8)
Yb1 C17 2.582(6)
Yb1 C9 2.583(7)
Yb1 C10 2.586(7)
Yb1 C12 2.588(7)
Yb1 C14 2.605(7)
Yb1 C16 2.611(6)
Yb1 C15 2.621(6)
Si1 N1 1.738(4)
Si1 C20 1.844(7)
Si1 C18 1.855(6)
Si1 C19 1.860(6)
Si2 N2 1.737(4)
Si2 C22 1.843(6)
Si2 C23 1.861(6)
Si2 C21 1.864(6)
N1 C1 1.328(6)
N2 C1 1.333(6)
C1 C2 1.502(7)
C2 C3 1.372(7)
C2 C7 1.386(7)
C3 C4 1.381(8)
C4 C5 1.364(9)
C5 C6 1.369(8)
C6 C7 1.373(7)
C8 C9 1.323(10)
C8 C12 1.341(12)
C9 C10 1.318(11)
C10 C11 1.356(13)
C11 C12 1.399(15)
C13 C14 1.351(10)
C13 C17 1.385(10)
C14 C15 1.374(10)
C15 C16 1.384(10)
C16 C17 1.371(10)
